data_2220689
loop_
_publ_author_name
'Fun, Hoong-Kun'
'Kia, Reza'
'Vijesh, A. M.'
'Isloor, Arun M.'

_publ_section_title
;
 5-Diethylamino-2-[(<i>E</i>)-(4-methyl-3-nitrophenyl)iminomethyl]phenol:
 a redetermination
;
_journal_coeditor_code AT2709
_journal_issue 2
_journal_name_full 'Acta Crystallographica Section E'
_journal_page_first o349
_journal_page_last o350
_journal_paper_doi 10.1107/S1600536809001731
_journal_volume 65
_journal_year 2009
_chemical_formula_iupac 'C18 H21 N3 O3'
_chemical_formula_moiety 'C18 H21 N3 O3'
_chemical_formula_sum 'C18 H21 N3 O3'
_chemical_formula_weight 327.38
_chemical_melting_point 405
_chemical_name_systematic
;
5-Diethylamino-2-[(<i>E</i>)-(4-methyl-3-nitrophenyl)iminomethyl]phenol
;
_space_group_IT_number 14
_symmetry_cell_setting monoclinic
_symmetry_space_group_name_Hall '-P 2yn'
_symmetry_space_group_name_H-M 'P 1 21/n 1'
_atom_sites_solution_hydrogens geom
_atom_sites_solution_primary direct
_atom_sites_solution_secondary difmap
_audit_creation_method SHELXL-97
_cell_angle_alpha 90.00
_cell_angle_beta 103.7130(10)
_cell_angle_gamma 90.00
_cell_formula_units_Z 4
_cell_length_a 7.27770(10)
_cell_length_b 22.1792(5)
_cell_length_c 10.3473(2)
_cell_measurement_reflns_used 4554
_cell_measurement_temperature 100(1)
_cell_measurement_theta_max 29.77
_cell_measurement_theta_min 2.73
_cell_volume 1622.59(5)
_computing_cell_refinement 'APEX2 (Bruker, 2005)'
_computing_data_collection 'APEX2 (Bruker, 2005)'
_computing_data_reduction 'SAINT (Bruker, 2005)'
_computing_molecular_graphics 'SHELXTL (Sheldrick, 2008)'
_computing_publication_material
;
SHELXTL (Sheldrick, 2008) and PLATON (Spek, 2003)
;
_computing_structure_refinement 'SHELXTL (Sheldrick, 2008)'
_computing_structure_solution 'SHELXTL (Sheldrick, 2008)'
_diffrn_ambient_temperature 100(1)
_diffrn_measured_fraction_theta_full 0.992
_diffrn_measured_fraction_theta_max 0.992
_diffrn_measurement_device_type
;
Bruker SMART APEXII CCD area-detector
;
_diffrn_measurement_method '\f and \w'
_diffrn_radiation_monochromator graphite
_diffrn_radiation_source 'fine-focus sealed tube'
_diffrn_radiation_type MoK\a
_diffrn_radiation_wavelength 0.71073
_diffrn_reflns_av_R_equivalents 0.0370
_diffrn_reflns_av_sigmaI/netI 0.0347
_diffrn_reflns_limit_h_max 10
_diffrn_reflns_limit_h_min -10
_diffrn_reflns_limit_k_max 31
_diffrn_reflns_limit_k_min -31
_diffrn_reflns_limit_l_max 14
_diffrn_reflns_limit_l_min -14
_diffrn_reflns_number 21678
_diffrn_reflns_theta_full 30.10
_diffrn_reflns_theta_max 30.10
_diffrn_reflns_theta_min 2.22
_diffrn_standards_number 0
_exptl_absorpt_coefficient_mu 0.093
_exptl_absorpt_correction_T_max 0.9967
_exptl_absorpt_correction_T_min 0.9560
_exptl_absorpt_correction_type multi-scan
_exptl_absorpt_process_details '(SADABS; Bruker, 2005)'
_exptl_crystal_colour yellow
_exptl_crystal_density_diffrn 1.340
_exptl_crystal_density_method 'not measured'
_exptl_crystal_description plate
_exptl_crystal_F_000 696
_exptl_crystal_size_max 0.49
_exptl_crystal_size_mid 0.25
_exptl_crystal_size_min 0.04
_refine_diff_density_max 0.210
_refine_diff_density_min -0.221
_refine_ls_extinction_method none
_refine_ls_goodness_of_fit_ref 1.019
_refine_ls_hydrogen_treatment constr
_refine_ls_matrix_type full
_refine_ls_number_parameters 412
_refine_ls_number_reflns 4744
_refine_ls_number_restraints 1197
_refine_ls_restrained_S_all 0.922
_refine_ls_R_factor_all 0.0742
_refine_ls_R_factor_gt 0.0430
_refine_ls_shift/su_max 0.000
_refine_ls_shift/su_mean 0.000
_refine_ls_structure_factor_coef Fsqd
_refine_ls_weighting_details 'calc w=1/[\s^2^(Fo^2^)+(0.0561P)^2^+0.1724P] where P=(Fo^2^+2Fc^2^)/3'
_refine_ls_weighting_scheme calc
_refine_ls_wR_factor_gt 0.1019
_refine_ls_wR_factor_ref 0.1174
_reflns_number_gt 3239
_reflns_number_total 4744
_reflns_threshold_expression I>2\s(I)
_cod_data_source_file at2709.cif
_cod_data_source_block I
_cod_original_sg_symbol_H-M 'P 21/n'
_cod_database_code 2220689
_cod_database_fobs_code 2220689

loop_
_symmetry_equiv_pos_as_xyz
'x, y, z'
'-x+1/2, y+1/2, -z+1/2'
'-x, -y, -z'
'x-1/2, -y-1/2, z-1/2'

loop_
_atom_site_type_symbol
_atom_site_label
_atom_site_fract_x
_atom_site_fract_y
_atom_site_fract_z
_atom_site_U_iso_or_equiv
_atom_site_adp_type
_atom_site_calc_flag
_atom_site_refinement_flags
_atom_site_occupancy
_atom_site_disorder_assembly
_atom_site_disorder_group
O O1A 0.3739(19) 0.0973(10) 1.0926(17) 0.0234(9) Uani d PDU 0.567(4) A 1
H H1A 0.3089 0.0791 1.0262 0.035 Uiso calc PR 0.567(4) A 1
C C1A 0.5374(9) 0.1157(3) 1.0663(5) 0.0125(7) Uani d PDU 0.567(4) A 1
C C2A 0.647(2) 0.1575(12) 1.1497(19) 0.0255(9) Uani d PDU 0.567(4) A 1
H H2AA 0.6140 0.1682 1.2301 0.031 Uiso calc PR 0.567(4) A 1
C C3A 0.8077(5) 0.18510(16) 1.1189(3) 0.0255(6) Uani d PDU 0.567(4) A 1
C C4A 0.8620(5) 0.16478(18) 1.0018(4) 0.0296(7) Uani d PDU 0.567(4) A 1
H H4AA 0.9726 0.1803 0.9803 0.035 Uiso calc PR 0.567(4) A 1
C C5A 0.7531(7) 0.1227(3) 0.9210(6) 0.0252(10) Uani d PDU 0.567(4) A 1
H H5AA 0.7911 0.1099 0.8436 0.030 Uiso calc PR 0.567(4) A 1
C C6A 0.5879(14) 0.0974(8) 0.9470(12) 0.0197(10) Uani d PDU 0.567(4) A 1
C C7A 0.4817(12) 0.0550(5) 0.8538(8) 0.0179(13) Uani d PDU 0.567(4) A 1
H H7AA 0.5300 0.0422 0.7807 0.021 Uiso calc PR 0.567(4) A 1
N N1A 0.3211(11) 0.0336(5) 0.8673(8) 0.0179(9) Uani d PDU 0.567(4) A 1
C C8A 0.2039(12) -0.0048(5) 0.7729(8) 0.0250(14) Uani d PDU 0.567(4) A 1
C C9A 0.2462(14) -0.0271(7) 0.6580(10) 0.0230(14) Uani d PDU 0.567(4) A 1
H H9AA 0.3631 -0.0171 0.6376 0.028 Uiso calc PR 0.567(4) A 1
C C10A 0.1184(11) -0.0637(5) 0.5730(8) 0.0221(11) Uani d PDU 0.567(4) A 1
C C11A -0.0553(11) -0.0821(6) 0.5965(9) 0.0226(11) Uani d PDU 0.567(4) A 1
C C12A -0.0955(14) -0.0564(5) 0.7096(9) 0.0309(12) Uani d PDU 0.567(4) A 1
H H12A -0.2169 -0.0637 0.7256 0.037 Uiso calc PR 0.567(4) A 1
C C13A 0.0291(11) -0.0210(5) 0.8002(9) 0.0264(12) Uani d PDU 0.567(4) A 1
H H13A -0.0024 -0.0078 0.8796 0.032 Uiso calc PR 0.567(4) A 1
N N2A 0.9119(3) 0.22760(14) 1.1993(3) 0.0402(7) Uani d PDU 0.567(4) A 1
C C14A 1.1461(3) 0.22808(9) 1.21715(19) 0.0262(5) Uani d PDU 0.567(4) A 1
H H14A 1.2168 0.2369 1.3093 0.031 Uiso calc PR 0.567(4) A 1
H H14B 1.1942 0.1908 1.1843 0.031 Uiso calc PR 0.567(4) A 1
C C15A 1.1392(3) 0.28153(10) 1.1233(2) 0.0327(6) Uani d PDU 0.567(4) A 1
H H15A 1.2677 0.2912 1.1158 0.049 Uiso calc PR 0.567(4) A 1
H H15B 1.0847 0.3165 1.1585 0.049 Uiso calc PR 0.567(4) A 1
H H15C 1.0609 0.2712 1.0353 0.049 Uiso calc PR 0.567(4) A 1
C C16A 0.8713(9) 0.2448(3) 1.3260(6) 0.0268(11) Uani d PDU 0.567(4) A 1
H H16A 0.9900 0.2580 1.3881 0.032 Uiso calc PR 0.567(4) A 1
H H16B 0.8232 0.2092 1.3655 0.032 Uiso calc PR 0.567(4) A 1
C C17A 0.7284(9) 0.2947(3) 1.3107(9) 0.0343(11) Uani d PDU 0.567(4) A 1
H H17A 0.7058 0.3047 1.3979 0.052 Uiso calc PR 0.567(4) A 1
H H17B 0.6097 0.2816 1.2509 0.052 Uiso calc PR 0.567(4) A 1
H H17C 0.7764 0.3304 1.2734 0.052 Uiso calc PR 0.567(4) A 1
C C18A -0.1980(12) -0.1223(4) 0.5104(10) 0.0286(13) Uani d PDU 0.567(4) A 1
H H18A -0.3071 -0.1270 0.5498 0.043 Uiso calc PR 0.567(4) A 1
H H18B -0.1412 -0.1619 0.5034 0.043 Uiso calc PR 0.567(4) A 1
H H18C -0.2394 -0.1045 0.4216 0.043 Uiso calc PR 0.567(4) A 1
N N3A 0.184(3) -0.0827(19) 0.455(2) 0.0313(14) Uani d PDU 0.567(4) A 1
O O2A 0.3440(11) -0.0694(3) 0.4470(8) 0.0529(17) Uani d PDU 0.567(4) A 1
O O3A 0.0868(6) -0.1188(2) 0.3802(5) 0.0700(13) Uani d PDU 0.567(4) A 1
O O1B 0.398(3) 0.0963(13) 1.092(2) 0.0234(9) Uani d PDU 0.433(4) A 2
H H1B 0.3551 0.0680 1.0391 0.035 Uiso calc PR 0.433(4) A 2
C C1B 0.5589(14) 0.1191(5) 1.0618(9) 0.0306(17) Uani d PDU 0.433(4) A 2
C C2B 0.665(3) 0.1575(15) 1.155(2) 0.0255(9) Uani d PDU 0.433(4) A 2
H H2BA 0.6148 0.1741 1.2235 0.031 Uiso calc PR 0.433(4) A 2
C C3B 0.8515(5) 0.17175(19) 1.1452(4) 0.0181(7) Uani d PDU 0.433(4) A 2
C C4B 0.9079(6) 0.1517(2) 1.0301(4) 0.0218(8) Uani d PDU 0.433(4) A 2
H H4BA 1.0277 0.1636 1.0172 0.026 Uiso calc PR 0.433(4) A 2
C C5B 0.7946(8) 0.1158(4) 0.9378(8) 0.0221(11) Uani d PDU 0.433(4) A 2
H H5BA 0.8374 0.1034 0.8620 0.027 Uiso calc PR 0.433(4) A 2
C C6B 0.6180(19) 0.0966(10) 0.9512(17) 0.0197(10) Uani d PDU 0.433(4) A 2
C C7B 0.4953(17) 0.0590(7) 0.8598(12) 0.030(2) Uani d PDU 0.433(4) A 2
H H7BA 0.5334 0.0463 0.7824 0.036 Uiso calc PR 0.433(4) A 2
N N1B 0.3323(17) 0.0409(7) 0.8762(12) 0.0250(18) Uani d PDU 0.433(4) A 2
C C8B 0.2194(14) 0.0014(6) 0.7836(10) 0.0169(13) Uani d PDU 0.433(4) A 2
C C9B 0.2642(19) -0.0211(9) 0.6684(14) 0.0189(13) Uani d PDU 0.433(4) A 2
H H9BA 0.3822 -0.0117 0.6491 0.023 Uiso calc PR 0.433(4) A 2
C C10B 0.1362(14) -0.0571(6) 0.5834(10) 0.0213(14) Uani d PDU 0.433(4) A 2
C C11B -0.0420(16) -0.0732(8) 0.6030(12) 0.028(2) Uani d PDU 0.433(4) A 2
C C12B -0.0749(16) -0.0544(7) 0.7258(11) 0.0330(19) Uani d PDU 0.433(4) A 2
H H12B -0.1823 -0.0688 0.7536 0.040 Uiso calc PR 0.433(4) A 2
C C13B 0.0489(16) -0.0153(7) 0.8050(13) 0.033(2) Uani d PDU 0.433(4) A 2
H H13B 0.0131 0.0013 0.8800 0.040 Uiso calc PR 0.433(4) A 2
N N2B 0.9676(3) 0.20711(11) 1.2388(2) 0.0158(5) Uani d PDU 0.433(4) A 2
C C14B 1.0549(4) 0.26562(12) 1.1520(3) 0.0288(7) Uani d PDU 0.433(4) A 2
H H14C 1.0015 0.2654 1.0547 0.035 Uiso calc PR 0.433(4) A 2
H H14D 1.0482 0.3063 1.1899 0.035 Uiso calc PR 0.433(4) A 2
C C15B 1.2453(4) 0.23619(13) 1.1946(3) 0.0343(8) Uani d PDU 0.433(4) A 2
H H15D 1.3381 0.2593 1.1602 0.051 Uiso calc PR 0.433(4) A 2
H H15E 1.2384 0.1950 1.1595 0.051 Uiso calc PR 0.433(4) A 2
H H15F 1.2839 0.2350 1.2920 0.051 Uiso calc PR 0.433(4) A 2
C C16B 0.9026(12) 0.2355(5) 1.3477(7) 0.0245(12) Uani d PDU 0.433(4) A 2
H H16C 1.0144 0.2490 1.4162 0.029 Uiso calc PR 0.433(4) A 2
H H16D 0.8356 0.2050 1.3891 0.029 Uiso calc PR 0.433(4) A 2
C C17B 0.7722(11) 0.2891(4) 1.3056(11) 0.0315(13) Uani d PDU 0.433(4) A 2
H H17D 0.7339 0.3054 1.3832 0.047 Uiso calc PR 0.433(4) A 2
H H17E 0.6598 0.2761 1.2389 0.047 Uiso calc PR 0.433(4) A 2
H H17F 0.8388 0.3203 1.2674 0.047 Uiso calc PR 0.433(4) A 2
C C18B -0.1932(17) -0.1105(6) 0.5125(13) 0.0300(17) Uani d PDU 0.433(4) A 2
H H18D -0.3026 -0.1143 0.5518 0.045 Uiso calc PR 0.433(4) A 2
H H18E -0.1429 -0.1507 0.5014 0.045 Uiso calc PR 0.433(4) A 2
H H18F -0.2320 -0.0907 0.4256 0.045 Uiso calc PR 0.433(4) A 2
N N3B 0.185(4) -0.078(2) 0.459(3) 0.0313(14) Uani d PDU 0.433(4) A 2
O O2B 0.3391(12) -0.0633(4) 0.4405(10) 0.0260(11) Uani d PDU 0.433(4) A 2
O O3B 0.0621(6) -0.10006(19) 0.3677(5) 0.0255(7) Uani d PDU 0.433(4) A 2

loop_
_atom_site_aniso_label
_atom_site_aniso_U_11
_atom_site_aniso_U_22
_atom_site_aniso_U_33
_atom_site_aniso_U_12
_atom_site_aniso_U_13
_atom_site_aniso_U_23
O1A 0.020(3) 0.0286(7) 0.0251(4) -0.003(2) 0.0111(17) -0.0049(4)
C1A 0.0190(15) 0.0127(15) 0.0082(12) 0.0006(11) 0.0079(10) -0.0015(10)
C2A 0.031(2) 0.0267(5) 0.0230(12) -0.0060(19) 0.0144(18) -0.0060(8)
C3A 0.0251(15) 0.0271(17) 0.0258(16) -0.0008(11) 0.0091(11) -0.0056(12)
C4A 0.0284(16) 0.034(2) 0.0314(18) -0.0034(12) 0.0175(13) -0.0041(13)
C5A 0.026(2) 0.0303(18) 0.0211(16) 0.0044(15) 0.0082(14) -0.0067(14)
C6A 0.019(3) 0.0228(6) 0.0184(8) 0.003(2) 0.0072(19) 0.0009(7)
C7A 0.027(2) 0.0150(18) 0.0087(19) 0.0030(15) -0.0020(15) -0.0034(16)
N1A 0.0219(19) 0.018(2) 0.0152(18) 0.0029(12) 0.0063(15) -0.0020(14)
C8A 0.0211(17) 0.024(2) 0.024(2) 0.0017(13) -0.0067(14) -0.0046(14)
C9A 0.020(3) 0.035(4) 0.015(2) 0.0024(18) 0.005(2) -0.0029(15)
C10A 0.0218(18) 0.024(2) 0.0150(15) 0.0008(14) -0.0058(11) -0.0054(13)
C11A 0.019(2) 0.030(3) 0.020(2) 0.0001(15) 0.0067(16) -0.0031(14)
C12A 0.0195(16) 0.043(2) 0.026(2) -0.0028(14) -0.0026(13) -0.0072(17)
C13A 0.0192(16) 0.039(3) 0.026(3) 0.0015(15) 0.0150(19) -0.0062(17)
N2A 0.0351(12) 0.0537(17) 0.0389(14) -0.0199(11) 0.0227(10) -0.0212(12)
C14A 0.0232(10) 0.0282(10) 0.0292(10) -0.0032(8) 0.0105(8) -0.0030(8)
C15A 0.0344(11) 0.0308(11) 0.0390(11) -0.0074(9) 0.0208(9) 0.0020(9)
C16A 0.023(2) 0.033(3) 0.0247(19) -0.0049(15) 0.0064(15) -0.0040(16)
C17A 0.032(3) 0.0292(18) 0.0424(18) 0.0006(16) 0.0093(18) 0.0078(14)
C18A 0.0211(15) 0.030(3) 0.0303(18) -0.0061(16) -0.0038(12) -0.0059(18)
N3A 0.0284(5) 0.044(5) 0.0211(13) -0.0034(11) 0.0058(7) -0.0080(7)
O2A 0.028(2) 0.092(4) 0.040(3) -0.001(2) 0.0118(18) -0.028(3)
O3A 0.083(3) 0.087(3) 0.052(2) -0.0527(19) 0.0408(18) -0.047(2)
O1B 0.020(3) 0.0286(7) 0.0251(4) -0.003(2) 0.0111(17) -0.0049(4)
C1B 0.023(2) 0.029(3) 0.043(3) -0.0032(18) 0.0160(18) 0.0165(19)
C2B 0.031(2) 0.0267(5) 0.0230(12) -0.0060(19) 0.0144(18) -0.0060(8)
C3B 0.0189(16) 0.0160(16) 0.0188(16) 0.0090(10) 0.0033(11) 0.0086(11)
C4B 0.0216(17) 0.0228(18) 0.0221(17) 0.0055(12) 0.0072(12) 0.0046(12)
C5B 0.017(2) 0.029(2) 0.024(2) 0.0043(18) 0.0121(18) 0.0053(15)
C6B 0.019(3) 0.0228(6) 0.0184(8) 0.003(2) 0.0072(19) 0.0009(7)
C7B 0.031(3) 0.031(4) 0.032(5) 0.007(2) 0.017(3) 0.009(3)
N1B 0.028(2) 0.020(3) 0.021(2) 0.0010(16) -0.0066(16) -0.0077(16)
C8B 0.019(3) 0.025(3) 0.0084(19) 0.0045(18) 0.0057(19) -0.0035(16)
C9B 0.0133(18) 0.021(2) 0.018(2) -0.0030(15) -0.0052(15) -0.0053(17)
C10B 0.016(2) 0.036(4) 0.014(2) -0.0026(17) 0.008(2) -0.0050(18)
C11B 0.023(2) 0.029(4) 0.026(2) -0.0086(18) -0.0078(17) -0.0045(19)
C12B 0.019(3) 0.063(4) 0.020(3) -0.003(2) 0.011(3) -0.006(2)
C13B 0.031(3) 0.043(4) 0.021(3) -0.001(2) -0.0029(19) -0.008(3)
N2B 0.0172(9) 0.0156(11) 0.0132(10) 0.0058(7) 0.0011(7) 0.0053(8)
C14B 0.0297(14) 0.0258(14) 0.0327(14) -0.0003(11) 0.0111(11) -0.0025(11)
C15B 0.0268(15) 0.0375(16) 0.0411(16) -0.0004(11) 0.0128(12) -0.0035(12)
C16B 0.024(3) 0.030(3) 0.020(2) 0.0050(16) 0.0061(18) -0.0041(19)
C17B 0.027(3) 0.031(2) 0.038(2) -0.003(2) 0.009(2) -0.0073(17)
C18B 0.033(2) 0.027(4) 0.032(3) -0.008(2) 0.0111(18) -0.002(2)
N3B 0.0284(5) 0.044(5) 0.0211(13) -0.0034(11) 0.0058(7) -0.0080(7)
O2B 0.023(2) 0.0343(19) 0.023(2) -0.0071(15) 0.0100(17) -0.0035(16)
O3B 0.0187(9) 0.0372(17) 0.0163(10) 0.0021(11) -0.0043(7) -0.0078(11)

loop_
_atom_type_symbol
_atom_type_description
_atom_type_scat_dispersion_real
_atom_type_scat_dispersion_imag
_atom_type_scat_source
C C 0.0033 0.0016 'International Tables Vol C Tables 4.2.6.8 and 6.1.1.4'
H H 0.0000 0.0000 'International Tables Vol C Tables 4.2.6.8 and 6.1.1.4'
N N 0.0061 0.0033 'International Tables Vol C Tables 4.2.6.8 and 6.1.1.4'
O O 0.0106 0.0060 'International Tables Vol C Tables 4.2.6.8 and 6.1.1.4'

loop_
_geom_angle_atom_site_label_1
_geom_angle_atom_site_label_2
_geom_angle_atom_site_label_3
_geom_angle_site_symmetry_1
_geom_angle_site_symmetry_3
_geom_angle
_geom_angle_publ_flag
O1A C1A C2A . . 119.0(8) ?
O1A C1A C6A . . 120.7(7) ?
C2A C1A C6A . . 120.0(6) ?
C1A C2A C3A . . 122.2(8) ?
C1A C2A H2AA . . 118.9 ?
C3A C2A H2AA . . 118.9 ?
N2A C3A C2A . . 121.9(4) ?
N2A C3A C4A . . 120.6(3) ?
C2A C3A C4A . . 117.4(5) ?
C5A C4A C3A . . 119.6(4) ?
C5A C4A H4AA . . 120.2 ?
C3A C4A H4AA . . 120.2 ?
C4A C5A C6A . . 123.3(5) ?
C4A C5A H5AA . . 118.4 ?
C6A C5A H5AA . . 118.4 ?
C5A C6A C1A . . 117.3(6) ?
C5A C6A C7A . . 118.7(6) ?
C1A C6A C7A . . 124.0(6) ?
N1A C7A C6A . . 121.5(7) ?
N1A C7A H7AA . . 119.3 ?
C6A C7A H7AA . . 119.3 ?
C7A N1A C8A . . 123.7(6) ?
C9A C8A C13A . . 118.3(6) ?
C9A C8A N1A . . 125.7(6) ?
C13A C8A N1A . . 116.0(6) ?
C10A C9A C8A . . 120.1(6) ?
C10A C9A H9AA . . 119.9 ?
C8A C9A H9AA . . 119.9 ?
C9A C10A C11A . . 124.0(6) ?
C9A C10A N3A . . 113.1(6) ?
C11A C10A N3A . . 123.0(6) ?
C12A C11A C10A . . 113.8(6) ?
C12A C11A C18A . . 119.4(6) ?
C10A C11A C18A . . 126.7(6) ?
C13A C12A C11A . . 124.5(7) ?
C13A C12A H12A . . 117.7 ?
C11A C12A H12A . . 117.7 ?
C12A C13A C8A . . 119.1(6) ?
C12A C13A H13A . . 120.5 ?
C8A C13A H13A . . 120.5 ?
C3A N2A C16A . . 121.8(4) ?
C3A N2A C14A . . 118.5(2) ?
C16A N2A C14A . . 108.5(3) ?
C15A C14A N2A . . 93.22(16) ?
C15A C14A H14A . . 113.1 ?
N2A C14A H14A . . 113.1 ?
C15A C14A H14B . . 113.1 ?
N2A C14A H14B . . 113.1 ?
H14A C14A H14B . . 110.5 ?
C14A C15A H15A . . 109.5 ?
C14A C15A H15B . . 109.5 ?
H15A C15A H15B . . 109.5 ?
C14A C15A H15C . . 109.5 ?
H15A C15A H15C . . 109.5 ?
H15B C15A H15C . . 109.5 ?
N2A C16A C17A . . 112.4(4) ?
N2A C16A H16A . . 109.1 ?
C17A C16A H16A . . 109.1 ?
N2A C16A H16B . . 109.1 ?
C17A C16A H16B . . 109.1 ?
H16A C16A H16B . . 107.9 ?
C16A C17A H17A . . 109.5 ?
C16A C17A H17B . . 109.5 ?
H17A C17A H17B . . 109.5 ?
C16A C17A H17C . . 109.5 ?
H17A C17A H17C . . 109.5 ?
H17B C17A H17C . . 109.5 ?
C11A C18A H18A . . 109.5 ?
C11A C18A H18B . . 109.5 ?
H18A C18A H18B . . 109.5 ?
C11A C18A H18C . . 109.5 ?
H18A C18A H18C . . 109.5 ?
H18B C18A H18C . . 109.5 ?
O3A N3A O2A . . 122.4(11) ?
O3A N3A C10A . . 117.3(8) ?
O2A N3A C10A . . 119.3(7) ?
C1B O1B H1B . . 109.5 ?
O1B C1B C2B . . 115.9(10) ?
O1B C1B C6B . . 119.6(10) ?
C2B C1B C6B . . 123.9(9) ?
C1B C2B C3B . . 118.5(10) ?
C1B C2B H2BA . . 120.7 ?
C3B C2B H2BA . . 120.7 ?
N2B C3B C2B . . 121.2(6) ?
N2B C3B C4B . . 121.3(4) ?
C2B C3B C4B . . 117.3(6) ?
C5B C4B C3B . . 121.6(5) ?
C5B C4B H4BA . . 119.2 ?
C3B C4B H4BA . . 119.2 ?
C4B C5B C6B . . 122.0(7) ?
C4B C5B H5BA . . 119.0 ?
C6B C5B H5BA . . 119.0 ?
C5B C6B C1B . . 116.1(8) ?
C5B C6B C7B . . 124.6(9) ?
C1B C6B C7B . . 119.2(8) ?
N1B C7B C6B . . 123.2(10) ?
N1B C7B H7BA . . 118.4 ?
C6B C7B H7BA . . 118.4 ?
C7B N1B C8B . . 120.4(9) ?
C13B C8B C9B . . 116.5(8) ?
C13B C8B N1B . . 117.7(8) ?
C9B C8B N1B . . 125.8(8) ?
C10B C9B C8B . . 119.5(9) ?
C10B C9B H9BA . . 120.2 ?
C8B C9B H9BA . . 120.2 ?
C9B C10B C11B . . 124.3(7) ?
C9B C10B N3B . . 117.9(7) ?
C11B C10B N3B . . 117.8(8) ?
C10B C11B C12B . . 114.5(7) ?
C10B C11B C18B . . 127.6(9) ?
C12B C11B C18B . . 117.8(9) ?
C13B C12B C11B . . 119.8(8) ?
C13B C12B H12B . . 120.1 ?
C11B C12B H12B . . 120.1 ?
C8B C13B C12B . . 124.6(9) ?
C8B C13B H13B . . 117.7 ?
C12B C13B H13B . . 117.7 ?
C3B N2B C16B . . 122.2(5) ?
C3B N2B C14B . . 107.1(2) ?
C16B N2B C14B . . 107.1(5) ?
C15B C14B N2B . . 87.1(2) ?
C15B C14B H14C . . 114.1 ?
N2B C14B H14C . . 114.1 ?
C15B C14B H14D . . 114.1 ?
N2B C14B H14D . . 114.1 ?
H14C C14B H14D . . 111.3 ?
C14B C15B H15D . . 109.5 ?
C14B C15B H15E . . 109.5 ?
H15D C15B H15E . . 109.5 ?
C14B C15B H15F . . 109.5 ?
H15D C15B H15F . . 109.5 ?
H15E C15B H15F . . 109.5 ?
N2B C16B C17B . . 114.2(6) ?
N2B C16B H16C . . 108.7 ?
C17B C16B H16C . . 108.7 ?
N2B C16B H16D . . 108.7 ?
C17B C16B H16D . . 108.7 ?
H16C C16B H16D . . 107.6 ?
C16B C17B H17D . . 109.5 ?
C16B C17B H17E . . 109.5 ?
H17D C17B H17E . . 109.5 ?
C16B C17B H17F . . 109.5 ?
H17D C17B H17F . . 109.5 ?
H17E C17B H17F . . 109.5 ?
C11B C18B H18D . . 109.5 ?
C11B C18B H18E . . 109.5 ?
H18D C18B H18E . . 109.5 ?
C11B C18B H18F . . 109.5 ?
H18D C18B H18F . . 109.5 ?
H18E C18B H18F . . 109.5 ?
O2B N3B O3B . . 120.2(13) ?
O2B N3B C10B . . 118.2(9) ?
O3B N3B C10B . . 120.4(11) ?

loop_
_geom_bond_atom_site_label_1
_geom_bond_atom_site_label_2
_geom_bond_site_symmetry_2
_geom_bond_distance
_geom_bond_publ_flag
O1A C1A . 1.346(7) ?
O1A H1A . 0.8400 ?
C1A C2A . 1.384(7) ?
C1A C6A . 1.427(7) ?
C2A C3A . 1.420(8) ?
C2A H2AA . 0.9500 ?
C3A N2A . 1.363(4) ?
C3A C4A . 1.433(5) ?
C4A C5A . 1.373(6) ?
C4A H4AA . 0.9500 ?
C5A C6A . 1.409(7) ?
C5A H5AA . 0.9500 ?
C6A C7A . 1.436(7) ?
C7A N1A . 1.299(7) ?
C7A H7AA . 0.9500 ?
N1A C8A . 1.419(7) ?
C8A C9A . 1.388(7) ?
C8A C13A . 1.413(7) ?
C9A C10A . 1.383(7) ?
C9A H9AA . 0.9500 ?
C10A C11A . 1.403(6) ?
C10A N3A . 1.474(7) ?
C11A C12A . 1.394(7) ?
C11A C18A . 1.493(7) ?
C12A C13A . 1.384(7) ?
C12A H12A . 0.9500 ?
C13A H13A . 0.9500 ?
N2A C16A . 1.462(6) ?
N2A C14A . 1.670(3) ?
C14A C15A . 1.526(3) ?
C14A H14A . 0.9900 ?
C14A H14B . 0.9900 ?
C15A H15A . 0.9800 ?
C15A H15B . 0.9800 ?
C15A H15C . 0.9800 ?
C16A C17A . 1.501(6) ?
C16A H16A . 0.9900 ?
C16A H16B . 0.9900 ?
C17A H17A . 0.9800 ?
C17A H17B . 0.9800 ?
C17A H17C . 0.9800 ?
C18A H18A . 0.9800 ?
C18A H18B . 0.9800 ?
C18A H18C . 0.9800 ?
N3A O3A . 1.219(10) ?
N3A O2A . 1.220(7) ?
O1B C1B . 1.376(9) ?
O1B H1B . 0.8400 ?
C1B C2B . 1.377(10) ?
C1B C6B . 1.406(9) ?
C2B C3B . 1.418(10) ?
C2B H2BA . 0.9500 ?
C3B N2B . 1.371(5) ?
C3B C4B . 1.420(6) ?
C4B C5B . 1.361(8) ?
C4B H4BA . 0.9500 ?
C5B C6B . 1.391(8) ?
C5B H5BA . 0.9500 ?
C6B C7B . 1.409(9) ?
C7B N1B . 1.301(9) ?
C7B H7BA . 0.9500 ?
N1B C8B . 1.410(9) ?
C8B C13B . 1.363(9) ?
C8B C9B . 1.401(9) ?
C9B C10B . 1.375(9) ?
C9B H9BA . 0.9500 ?
C10B C11B . 1.405(8) ?
C10B N3B . 1.484(9) ?
C11B C12B . 1.410(9) ?
C11B C18B . 1.512(9) ?
C12B C13B . 1.373(9) ?
C12B H12B . 0.9500 ?
C13B H13B . 0.9500 ?
N2B C16B . 1.463(8) ?
N2B C14B . 1.779(4) ?
C14B C15B . 1.501(4) ?
C14B H14C . 0.9900 ?
C14B H14D . 0.9900 ?
C15B H15D . 0.9800 ?
C15B H15E . 0.9800 ?
C15B H15F . 0.9800 ?
C16B C17B . 1.518(8) ?
C16B H16C . 0.9900 ?
C16B H16D . 0.9900 ?
C17B H17D . 0.9800 ?
C17B H17E . 0.9800 ?
C17B H17F . 0.9800 ?
C18B H18D . 0.9800 ?
C18B H18E . 0.9800 ?
C18B H18F . 0.9800 ?
N3B O2B . 1.225(9) ?
N3B O3B . 1.242(13) ?

loop_
_geom_hbond_atom_site_label_D
_geom_hbond_atom_site_label_H
_geom_hbond_atom_site_label_A
_geom_hbond_site_symmetry_A
_geom_hbond_distance_DH
_geom_hbond_distance_HA
_geom_hbond_distance_DA
_geom_hbond_angle_DHA
_geom_hbond_publ_flag
O1A H1A N1A . 0.8400 1.9500 2.68(2) 144.00 y
C12A H12A O1A 3_557 0.9500 2.5300 3.329(19) 141.00 y
C15A H15A O3A 2_656 0.9800 2.2600 2.983(5) 130.00 y

loop_
_geom_torsion_atom_site_label_1
_geom_torsion_atom_site_label_2
_geom_torsion_atom_site_label_3
_geom_torsion_atom_site_label_4
_geom_torsion_site_symmetry_1
_geom_torsion_site_symmetry_2
_geom_torsion_site_symmetry_3
_geom_torsion_site_symmetry_4
_geom_torsion
_geom_torsion_publ_flag
O1A C1A C2A C3A . . . . -171(2) ?
C6A C1A C2A C3A . . . . 2(3) ?
C1A C2A C3A N2A . . . . 178.0(16) ?
C1A C2A C3A C4A . . . . -5(3) ?
N2A C3A C4A C5A . . . . -178.9(4) ?
C2A C3A C4A C5A . . . . 3.6(15) ?
C3A C4A C5A C6A . . . . -0.3(12) ?
C4A C5A C6A C1A . . . . -2(2) ?
C4A C5A C6A C7A . . . . 178.3(10) ?
O1A C1A C6A C5A . . . . 174.7(16) ?
C2A C1A C6A C5A . . . . 1(2) ?
O1A C1A C6A C7A . . . . -6(2) ?
C2A C1A C6A C7A . . . . -179(2) ?
C5A C6A C7A N1A . . . . -174.8(13) ?
C1A C6A C7A N1A . . . . 6(2) ?
C6A C7A N1A C8A . . . . 175.0(14) ?
C7A N1A C8A C9A . . . . 3(2) ?
C7A N1A C8A C13A . . . . -176.6(12) ?
C13A C8A C9A C10A . . . . 0(2) ?
N1A C8A C9A C10A . . . . -179.3(13) ?
C8A C9A C10A C11A . . . . -2(2) ?
C8A C9A C10A N3A . . . . 179(2) ?
C9A C10A C11A C12A . . . . 4.5(19) ?
N3A C10A C11A C12A . . . . -177(2) ?
C9A C10A C11A C18A . . . . -178.9(13) ?
N3A C10A C11A C18A . . . . 0(3) ?
C10A C11A C12A C13A . . . . -6.6(19) ?
C18A C11A C12A C13A . . . . 176.6(12) ?
C11A C12A C13A C8A . . . . 6(2) ?
C9A C8A C13A C12A . . . . -2.3(19) ?
N1A C8A C13A C12A . . . . 177.4(11) ?
C2A C3A N2A C16A . . . . 3.6(16) ?
C4A C3A N2A C16A . . . . -173.8(3) ?
C2A C3A N2A C14A . . . . 143.3(15) ?
C4A C3A N2A C14A . . . . -34.1(4) ?
C3A N2A C14A C15A . . . . 102.7(3) ?
C16A N2A C14A C15A . . . . -112.8(4) ?
C3A N2A C16A C17A . . . . -88.1(6) ?
C14A N2A C16A C17A . . . . 128.8(5) ?
C9A C10A N3A O3A . . . . 175(3) ?
C11A C10A N3A O3A . . . . -4(5) ?
C9A C10A N3A O2A . . . . 5(5) ?
C11A C10A N3A O2A . . . . -174(3) ?
O1B C1B C2B C3B . . . . 166(3) ?
C6B C1B C2B C3B . . . . -5(4) ?
C1B C2B C3B N2B . . . . -176(2) ?
C1B C2B C3B C4B . . . . 8(4) ?
N2B C3B C4B C5B . . . . 178.9(4) ?
C2B C3B C4B C5B . . . . -6(2) ?
C3B C4B C5B C6B . . . . -0.2(16) ?
C4B C5B C6B C1B . . . . 3(3) ?
C4B C5B C6B C7B . . . . -179.4(17) ?
O1B C1B C6B C5B . . . . -172(2) ?
C2B C1B C6B C5B . . . . 0(4) ?
O1B C1B C6B C7B . . . . 11(3) ?
C2B C1B C6B C7B . . . . -178(3) ?
C5B C6B C7B N1B . . . . 179(2) ?
C1B C6B C7B N1B . . . . -4(3) ?
C6B C7B N1B C8B . . . . -177.5(19) ?
C7B N1B C8B C13B . . . . -179.1(17) ?
C7B N1B C8B C9B . . . . -1(3) ?
C13B C8B C9B C10B . . . . 1(3) ?
N1B C8B C9B C10B . . . . -176.9(17) ?
C8B C9B C10B C11B . . . . 1(3) ?
C8B C9B C10B N3B . . . . 177(3) ?
C9B C10B C11B C12B . . . . -6(3) ?
N3B C10B C11B C12B . . . . 177(3) ?
C9B C10B C11B C18B . . . . 177.7(18) ?
N3B C10B C11B C18B . . . . 1(4) ?
C10B C11B C12B C13B . . . . 10(2) ?
C18B C11B C12B C13B . . . . -173.2(15) ?
C9B C8B C13B C12B . . . . 3(3) ?
N1B C8B C13B C12B . . . . -178.4(16) ?
C11B C12B C13B C8B . . . . -9(3) ?
C2B C3B N2B C16B . . . . -4(2) ?
C4B C3B N2B C16B . . . . 170.9(5) ?
C2B C3B N2B C14B . . . . -128(2) ?
C4B C3B N2B C14B . . . . 47.0(3) ?
C3B N2B C14B C15B . . . . -111.2(2) ?
C16B N2B C14B C15B . . . . 116.1(4) ?
C3B N2B C16B C17B . . . . -74.0(9) ?
C14B N2B C16B C17B . . . . 49.9(8) ?
C9B C10B N3B O2B . . . . 2(6) ?
C11B C10B N3B O2B . . . . 179(4) ?
C9B C10B N3B O3B . . . . -166(4) ?
C11B C10B N3B O3B . . . . 11(6) ?
